data_7211339
loop_
_publ_author_name
'Liu, Yen-Hsiang'
'Peng, Chia-Chien'
'Lee, Szu-Hsuan'
'Chien, Po-Hsiu'
'Wu, Pei-Chen'

_publ_section_title
;
 In situ resolved ligand chirality in preparing a chiral 3D
 zinc--cyclopentane--tetracarboxylate based coordination polymer
;
_journal_issue 47
_journal_name_full CrystEngComm
_journal_page_first 10333
_journal_paper_doi 10.1039/c3ce41143e
_journal_volume 15
_journal_year 2013
_chemical_absolute_configuration ad
_chemical_compound_source 'synthesis as described'
_chemical_formula_moiety '4(C21 H18 N2 O9 Zn2), 7(H2 O)'
_chemical_formula_sum 'C84 H86 N8 O43 Zn8'
_chemical_formula_weight 2418.73
_chemical_name_systematic
;
 ?
;
_space_group_crystal_system orthorhombic
_space_group_IT_number 19
_space_group_name_Hall 'P 2ac 2ab'
_space_group_name_H-M_alt 'P 21 21 21'
_symmetry_space_group_name_Hall 'P 2ac 2ab'
_symmetry_space_group_name_H-M 'P 21 21 21'
_atom_sites_solution_hydrogens geom
_atom_sites_solution_primary direct
_atom_sites_solution_secondary difmap
_audit_creation_date 2012-07-21T09:22:21-00:00
_audit_creation_method 'WinGX routine CIF_UPDATE'
_cell_angle_alpha 90
_cell_angle_beta 90
_cell_angle_gamma 90
_cell_formula_units_Z 1
_cell_length_a 8.7000(2)
_cell_length_b 11.4517(3)
_cell_length_c 23.0491(8)
_cell_measurement_reflns_used 20869
_cell_measurement_temperature 200(2)
_cell_measurement_theta_max 25.028
_cell_measurement_theta_min 2.037
_cell_measurement_wavelength 0.71073
_cell_volume 2296.38(11)
_computing_cell_refinement 'HKL Scalepack (Otwinowski & Minor 1997)'
_computing_data_collection 'Collect (Nonius BV, 1997-2000)'
_computing_data_reduction 'HKL Denzo and Scalepack (Otwinowski & Minor 1997)'
_computing_molecular_graphics 'Ortep-3 for Windows (Farrugia, 1997)'
_computing_publication_material 'WinGX publication routines (Farrugia, 1999)'
_computing_structure_refinement 'SHELXL-97 (Sheldrick, 2008)'
_computing_structure_solution 'SHELXS-97 (Sheldrick, 2008)'
_diffrn_ambient_temperature 200(2)
_diffrn_detector 'CCD plate'
_diffrn_detector_area_resol_mean 9
_diffrn_measured_fraction_theta_full 0.991
_diffrn_measured_fraction_theta_max 0.991
_diffrn_measurement_device '95mm CCD camera on \k-goniostat'
_diffrn_measurement_device_type KappaCCD
_diffrn_measurement_method 'CCD rotation images, thick slices'
_diffrn_orient_matrix_type 'by Nonius Collect from scalepack cell'
_diffrn_orient_matrix_UB_11 0.81957E-1
_diffrn_orient_matrix_UB_12 0.167889E-1
_diffrn_orient_matrix_UB_13 0.292533E-1
_diffrn_orient_matrix_UB_21 -0.306838E-1
_diffrn_orient_matrix_UB_22 -0.711507E-1
_diffrn_orient_matrix_UB_23 0.223276E-1
_diffrn_orient_matrix_UB_31 0.745208E-1
_diffrn_orient_matrix_UB_32 -0.477605E-1
_diffrn_orient_matrix_UB_33 -0.229791E-1
_diffrn_radiation_monochromator graphite
_diffrn_radiation_probe x-ray
_diffrn_radiation_type MoK\a
_diffrn_radiation_wavelength 0.71073
_diffrn_reflns_av_R_equivalents 0.1056
_diffrn_reflns_av_unetI/netI 0.1354
_diffrn_reflns_limit_h_max 10
_diffrn_reflns_limit_h_min -9
_diffrn_reflns_limit_k_max 12
_diffrn_reflns_limit_k_min -13
_diffrn_reflns_limit_l_max 27
_diffrn_reflns_limit_l_min -26
_diffrn_reflns_number 14994
_diffrn_reflns_theta_full 25.02
_diffrn_reflns_theta_max 25.02
_diffrn_reflns_theta_min 2.5
_diffrn_source 'Enraf Nonius FR590'
_exptl_absorpt_coefficient_mu 2.154
_exptl_absorpt_correction_T_max 0.9374
_exptl_absorpt_correction_T_min 0.5831
_exptl_absorpt_correction_type multi-scan
_exptl_absorpt_process_details '(SADABS; Sheldrick, 2003)'
_exptl_crystal_colour colorless
_exptl_crystal_density_diffrn 1.749
_exptl_crystal_density_method 'not measured'
_exptl_crystal_description plate
_exptl_crystal_F_000 1230
_exptl_crystal_size_max 0.18
_exptl_crystal_size_mid 0.09
_exptl_crystal_size_min 0.03
_refine_diff_density_max 0.871
_refine_diff_density_min -0.544
_refine_diff_density_rms 0.128
_refine_ls_abs_structure_details 'Flack H D (1983), Acta Cryst. A39, 876-881'
_refine_ls_abs_structure_Flack 0.02(3)
_refine_ls_extinction_coef 0.0062(9)
_refine_ls_extinction_expression Fc^*^=kFc[1+0.001xFc^2^\l^3^/sin(2\q)]^-1/4^
_refine_ls_extinction_method SHELXL
_refine_ls_goodness_of_fit_ref 1.019
_refine_ls_hydrogen_treatment constr
_refine_ls_matrix_type full
_refine_ls_number_parameters 327
_refine_ls_number_reflns 3983
_refine_ls_number_restraints 0
_refine_ls_restrained_S_all 1.019
_refine_ls_R_factor_all 0.1168
_refine_ls_R_factor_gt 0.0596
_refine_ls_shift/su_max 0.001
_refine_ls_shift/su_mean 0
_refine_ls_structure_factor_coef Fsqd
_refine_ls_weighting_details 'calc w=1/[\s^2^(Fo^2^)+(0.0656P)^2^+0.0000P] where P=(Fo^2^+2Fc^2^)/3'
_refine_ls_weighting_scheme calc
_refine_ls_wR_factor_gt 0.1242
_refine_ls_wR_factor_ref 0.1482
_reflns_number_gt 2538
_reflns_number_total 3983
_reflns_threshold_expression >2\s(I)
_cod_data_source_file c3ce41143e.txt
_cod_data_source_block p212121
_cod_database_code 7211339

loop_
_space_group_symop_operation_xyz
'x, y, z'
'-x+1/2, -y, z+1/2'
'x+1/2, -y+1/2, -z'
'-x, y+1/2, -z+1/2'

loop_
_atom_site_label
_atom_site_type_symbol
_atom_site_fract_x
_atom_site_fract_y
_atom_site_fract_z
_atom_site_U_iso_or_equiv
_atom_site_adp_type
_atom_site_occupancy
_atom_site_symmetry_multiplicity
_atom_site_calc_flag
_atom_site_refinement_flags
Zn1 Zn 0.15229(12) 0.82596(8) 0.72796(4) 0.0329(3) Uani 1 1 d .
Zn2 Zn 0.63304(13) 0.79067(9) 0.65885(4) 0.0376(4) Uani 1 1 d .
N1 N 0.1464(10) 0.9530(6) 0.6674(3) 0.0411(19) Uani 1 1 d .
N2 N 0.1284(10) 1.5557(7) 0.3911(4) 0.044(2) Uani 1 1 d .
O1 O 0.5667(9) 0.6014(7) 0.6801(4) 0.058(2) Uani 1 1 d .
O2 O 0.4783(8) 0.6960(6) 0.6063(3) 0.058(2) Uani 1 1 d .
O3 O 0.1696(8) 0.6584(5) 0.7159(3) 0.0498(18) Uani 1 1 d .
O4 O 0.1044(9) 0.6651(7) 0.6237(3) 0.065(2) Uani 1 1 d .
O5 O 0.6915(7) 0.3467(6) 0.7098(3) 0.0407(18) Uani 1 1 d .
O6 O 0.5371(7) 0.3509(5) 0.7850(3) 0.0410(17) Uani 1 1 d .
O7 O 0.1829(7) 0.3148(6) 0.7880(3) 0.0476(18) Uani 1 1 d .
O8 O 0.0231(7) 0.3787(6) 0.7230(3) 0.0395(17) Uani 1 1 d .
O81 O 0.8080(7) 0.7167(6) 0.6012(3) 0.053(2) Uani 1 1 d .
H81A H 0.8063 0.7252 0.5645 0.08 Uiso 1 1 d R
H81B H 0.9011 0.7064 0.6112 0.08 Uiso 1 1 d R
O91 O 0.8416(9) 0.4518(6) 0.6026(3) 0.063(2) Uani 1 1 d .
H91A H 0.8643 0.4271 0.6363 0.095 Uiso 1 1 d R
H91B H 0.8046 0.5201 0.6062 0.095 Uiso 1 1 d R
O92 O 0.2854(14) 0.7261(9) 0.5136(4) 0.087(4) Uani 0.75 1 d P
H92A H 0.3675 0.7199 0.5334 0.131 Uiso 0.75 1 d PR
H92B H 0.2058 0.7223 0.5349 0.131 Uiso 0.75 1 d PR
C1 C 0.4528(11) 0.3875(9) 0.6269(4) 0.044(3) Uani 1 1 d .
H1A H 0.5629 0.3951 0.6214 0.053 Uiso 1 1 calc R
H1B H 0.4143 0.3293 0.6 0.053 Uiso 1 1 calc R
C2 C 0.3743(12) 0.5030(7) 0.6169(4) 0.039(2) Uani 1 1 d .
H2B H 0.3447 0.5121 0.5762 0.047 Uiso 1 1 calc R
C3 C 0.2321(10) 0.4965(7) 0.6562(4) 0.032(2) Uani 1 1 d .
H3A H 0.1548 0.4485 0.6366 0.039 Uiso 1 1 calc R
C4 C 0.2856(10) 0.4301(8) 0.7108(4) 0.031(2) Uani 1 1 d .
H4A H 0.3302 0.4877 0.7374 0.037 Uiso 1 1 calc R
C5 C 0.4168(10) 0.3514(9) 0.6900(4) 0.037(3) Uani 1 1 d .
H5A H 0.3778 0.2711 0.689 0.045 Uiso 1 1 calc R
C6 C 0.4843(13) 0.6041(9) 0.6366(5) 0.045(3) Uani 1 1 d .
C7 C 0.1648(11) 0.6161(8) 0.6652(5) 0.040(2) Uani 1 1 d .
C8 C 0.1568(12) 0.3709(7) 0.7425(4) 0.033(2) Uani 1 1 d .
C9 C 0.5574(11) 0.3530(8) 0.7298(5) 0.037(2) Uani 1 1 d .
C11 C 0.1844(14) 0.9384(9) 0.6129(5) 0.065(4) Uani 1 1 d .
H11A H 0.2207 0.8655 0.6016 0.079 Uiso 1 1 calc R
C12 C 0.1739(15) 1.0261(11) 0.5703(5) 0.071(4) Uani 1 1 d .
H12A H 0.2026 1.0114 0.5321 0.085 Uiso 1 1 calc R
C13 C 0.1202(12) 1.1339(8) 0.5867(5) 0.044(3) Uani 1 1 d .
C14 C 0.0796(13) 1.1518(9) 0.6433(5) 0.059(3) Uani 1 1 d .
H14A H 0.0427 1.224 0.6554 0.071 Uiso 1 1 calc R
C15 C 0.0944(12) 1.0600(9) 0.6826(5) 0.052(3) Uani 1 1 d .
H15A H 0.0673 1.0729 0.7211 0.063 Uiso 1 1 calc R
C16 C 0.0976(15) 1.2399(11) 0.5464(5) 0.075(4) Uani 1 1 d .
H16A H 0.0397 1.3023 0.5602 0.09 Uiso 1 1 calc R
C17 C 0.1514(14) 1.2469(10) 0.4975(5) 0.063(3) Uani 1 1 d .
H17A H 0.2042 1.1832 0.4824 0.075 Uiso 1 1 calc R
C18 C 0.1355(15) 1.3526(8) 0.4616(5) 0.052(3) Uani 1 1 d .
C19 C 0.1958(15) 1.3513(9) 0.4060(6) 0.073(4) Uani 1 1 d .
H19A H 0.2424 1.2844 0.3914 0.088 Uiso 1 1 calc R
C20 C 0.1855(15) 1.4510(10) 0.3724(5) 0.064(3) Uani 1 1 d .
H20A H 0.2201 1.4466 0.3343 0.077 Uiso 1 1 calc R
C21 C 0.0723(14) 1.5538(12) 0.4469(5) 0.065(4) Uani 1 1 d .
H21A H 0.0291 1.6224 0.461 0.078 Uiso 1 1 calc R
C22 C 0.0747(14) 1.4575(12) 0.4840(5) 0.072(4) Uani 1 1 d .
H22A H 0.0378 1.4622 0.5218 0.087 Uiso 1 1 calc R

loop_
_atom_site_aniso_label
_atom_site_aniso_U_11
_atom_site_aniso_U_22
_atom_site_aniso_U_33
_atom_site_aniso_U_23
_atom_site_aniso_U_13
_atom_site_aniso_U_12
Zn1 0.0275(6) 0.0366(6) 0.0346(6) 0.0017(5) -0.0007(5) 0.0022(5)
Zn2 0.0320(7) 0.0433(7) 0.0375(7) 0.0020(5) -0.0010(6) -0.0010(5)
N1 0.037(5) 0.051(5) 0.035(5) 0.003(4) 0.010(5) 0.006(4)
N2 0.035(5) 0.048(5) 0.048(6) 0.007(4) -0.020(5) 0.002(5)
O1 0.050(5) 0.064(5) 0.061(6) 0.006(4) 0.001(4) -0.013(4)
O2 0.062(5) 0.039(4) 0.075(6) 0.015(4) 0.001(4) -0.006(4)
O3 0.051(5) 0.045(4) 0.054(5) -0.006(4) 0.003(4) 0.002(4)
O4 0.062(6) 0.071(5) 0.063(5) 0.012(4) -0.003(4) 0.033(4)
O5 0.020(4) 0.066(5) 0.036(4) 0.000(4) 0.006(3) -0.002(3)
O6 0.031(4) 0.053(4) 0.040(4) -0.003(4) -0.007(3) 0.004(3)
O7 0.034(4) 0.065(5) 0.044(4) 0.008(4) -0.005(3) -0.012(3)
O8 0.023(4) 0.054(4) 0.041(4) 0.006(4) -0.002(4) -0.002(3)
O81 0.042(4) 0.083(5) 0.035(4) -0.006(4) -0.002(3) 0.016(4)
O91 0.070(6) 0.063(4) 0.056(5) 0.003(4) 0.015(5) -0.003(5)
O92 0.110(10) 0.111(10) 0.040(6) -0.004(6) -0.011(6) -0.014(8)
C1 0.033(6) 0.060(7) 0.039(7) -0.011(6) -0.007(5) 0.009(5)
C2 0.037(6) 0.043(5) 0.038(6) -0.004(5) -0.003(5) -0.003(5)
C3 0.020(5) 0.035(5) 0.042(6) 0.001(5) -0.006(5) 0.003(4)
C4 0.024(5) 0.044(6) 0.025(5) 0.001(5) 0.003(4) 0.002(4)
C5 0.033(6) 0.045(6) 0.034(6) -0.011(5) -0.012(5) 0.000(4)
C6 0.044(7) 0.041(7) 0.051(8) -0.004(6) 0.016(6) 0.004(5)
C7 0.021(5) 0.044(6) 0.054(7) 0.010(6) 0.012(6) 0.004(5)
C8 0.049(7) 0.026(5) 0.023(5) -0.003(4) -0.004(5) -0.007(5)
C9 0.043(6) 0.031(6) 0.035(6) -0.005(5) -0.002(6) -0.001(4)
C11 0.076(10) 0.044(6) 0.076(9) 0.020(7) 0.015(8) 0.024(6)
C12 0.076(10) 0.098(10) 0.039(7) 0.017(7) 0.020(7) 0.005(8)
C13 0.041(7) 0.028(6) 0.065(8) 0.018(5) 0.001(6) -0.002(5)
C14 0.078(9) 0.040(7) 0.060(8) 0.013(6) -0.003(7) 0.004(6)
C15 0.063(8) 0.049(7) 0.045(7) -0.004(6) 0.003(6) 0.008(5)
C16 0.062(9) 0.087(10) 0.076(9) 0.024(8) 0.014(7) -0.014(7)
C17 0.062(9) 0.072(8) 0.055(7) 0.005(6) -0.011(8) -0.008(8)
C18 0.063(8) 0.037(6) 0.058(8) 0.011(6) -0.004(7) -0.004(6)
C19 0.106(12) 0.047(7) 0.067(8) 0.015(7) -0.008(8) 0.000(7)
C20 0.081(10) 0.071(8) 0.039(7) 0.017(7) 0.008(7) 0.006(7)
C21 0.050(8) 0.089(10) 0.056(9) -0.005(8) -0.003(7) 0.012(7)
C22 0.081(10) 0.084(10) 0.052(8) 0.037(8) -0.013(7) 0.006(7)

loop_
_atom_type_symbol
_atom_type_description
_atom_type_scat_dispersion_real
_atom_type_scat_dispersion_imag
_atom_type_scat_source
Zn Zn 0.2839 1.4301 'International Tables Vol C Tables 4.2.6.8 and 6.1.1.4'
N N 0.0061 0.0033 'International Tables Vol C Tables 4.2.6.8 and 6.1.1.4'
O O 0.0106 0.006 'International Tables Vol C Tables 4.2.6.8 and 6.1.1.4'
C C 0.0033 0.0016 'International Tables Vol C Tables 4.2.6.8 and 6.1.1.4'
H H 0 0 'International Tables Vol C Tables 4.2.6.8 and 6.1.1.4'

loop_
_geom_angle_atom_site_label_1
_geom_angle_atom_site_label_2
_geom_angle_atom_site_label_3
_geom_angle
_geom_angle_site_symmetry_1
_geom_angle_site_symmetry_3
O3 Zn1 O5 99.7(3) . 4_656
O3 Zn1 O8 116.1(3) . 4_556
O5 Zn1 O8 94.5(2) 4_656 4_556
O3 Zn1 N1 127.9(3) . .
O5 Zn1 N1 115.5(3) 4_656 .
O8 Zn1 N1 98.9(3) 4_556 .
O7 Zn2 O6 98.0(2) 4_656 4_656
O7 Zn2 N2 103.4(3) 4_656 3_576
O6 Zn2 N2 92.9(3) 4_656 3_576
O7 Zn2 O2 156.5(3) 4_656 .
O6 Zn2 O2 94.2(3) 4_656 .
N2 Zn2 O2 95.9(3) 3_576 .
O7 Zn2 O81 82.6(3) 4_656 .
O6 Zn2 O81 176.6(3) 4_656 .
N2 Zn2 O81 90.3(3) 3_576 .
O2 Zn2 O81 84.1(2) . .
O7 Zn2 O1 101.4(3) 4_656 .
O6 Zn2 O1 90.1(3) 4_656 .
N2 Zn2 O1 154.4(3) 3_576 .
O2 Zn2 O1 58.5(3) . .
O81 Zn2 O1 86.5(3) . .
O7 Zn2 C6 129.4(3) 4_656 .
O6 Zn2 C6 92.4(3) 4_656 .
N2 Zn2 C6 125.5(4) 3_576 .
O2 Zn2 C6 29.6(3) . .
O81 Zn2 C6 84.7(3) . .
O1 Zn2 C6 28.9(3) . .
C11 N1 C15 116.6(9) . .
C11 N1 Zn1 124.4(7) . .
C15 N1 Zn1 118.9(7) . .
C20 N2 C21 114.2(9) . .
C20 N2 Zn2 123.6(7) . 3_476
C21 N2 Zn2 122.1(8) . 3_476
C6 O1 Zn2 87.1(7) . .
C6 O2 Zn2 94.8(7) . .
C7 O3 Zn1 120.5(6) . .
C9 O5 Zn1 112.1(6) . 4_646
C9 O6 Zn2 136.0(6) . 4_646
C8 O7 Zn2 135.8(7) . 4_646
C8 O8 Zn1 119.2(6) . 4_546
Zn2 O81 H81A 123.1 . .
Zn2 O81 H81B 123.4 . .
H81A O81 H81B 107.6 . .
H91A O91 H91B 107.7 . .
H92A O92 H92B 111.7 . .
C2 C1 C5 106.7(8) . .
C2 C1 H1A 110.4 . .
C5 C1 H1A 110.4 . .
C2 C1 H1B 110.4 . .
C5 C1 H1B 110.4 . .
H1A C1 H1B 108.6 . .
C1 C2 C3 103.5(7) . .
C1 C2 C6 109.1(8) . .
C3 C2 C6 110.9(7) . .
C1 C2 H2B 111 . .
C3 C2 H2B 111 . .
C6 C2 H2B 111 . .
C7 C3 C2 110.5(7) . .
C7 C3 C4 117.1(8) . .
C2 C3 C4 105.2(7) . .
C7 C3 H3A 107.9 . .
C2 C3 H3A 107.9 . .
C4 C3 H3A 107.9 . .
C8 C4 C5 116.4(8) . .
C8 C4 C3 113.3(8) . .
C5 C4 C3 105.0(7) . .
C8 C4 H4A 107.3 . .
C5 C4 H4A 107.3 . .
C3 C4 H4A 107.3 . .
C9 C5 C4 113.6(7) . .
C9 C5 C1 113.6(8) . .
C4 C5 C1 106.8(8) . .
C9 C5 H5A 107.5 . .
C4 C5 H5A 107.5 . .
C1 C5 H5A 107.5 . .
O1 C6 O2 119.7(11) . .
O1 C6 C2 124.8(10) . .
O2 C6 C2 115.4(10) . .
O1 C6 Zn2 64.1(6) . .
O2 C6 Zn2 55.6(5) . .
C2 C6 Zn2 170.4(8) . .
O4 C7 O3 123.9(9) . .
O4 C7 C3 118.5(10) . .
O3 C7 C3 117.5(9) . .
O8 C8 O7 120.4(9) . .
O8 C8 C4 119.3(8) . .
O7 C8 C4 120.3(9) . .
O5 C9 O6 119.4(9) . .
O5 C9 C5 121.4(9) . .
O6 C9 C5 119.0(8) . .
N1 C11 C12 124.2(10) . .
N1 C11 H11A 117.9 . .
C12 C11 H11A 117.9 . .
C13 C12 C11 118.2(10) . .
C13 C12 H12A 120.9 . .
C11 C12 H12A 120.9 . .
C14 C13 C12 119.0(9) . .
C14 C13 C16 115.1(9) . .
C12 C13 C16 125.9(11) . .
C13 C14 C15 118.9(10) . .
C13 C14 H14A 120.6 . .
C15 C14 H14A 120.6 . .
N1 C15 C14 123.2(10) . .
N1 C15 H15A 118.4 . .
C14 C15 H15A 118.4 . .
C17 C16 C13 123.9(13) . .
C17 C16 H16A 118 . .
C13 C16 H16A 118 . .
C16 C17 C18 122.4(13) . .
C16 C17 H17A 118.8 . .
C18 C17 H17A 118.8 . .
C19 C18 C22 119.3(9) . .
C19 C18 C17 118.4(10) . .
C22 C18 C17 122.0(10) . .
C20 C19 C18 119.0(11) . .
C20 C19 H19A 120.5 . .
C18 C19 H19A 120.5 . .
N2 C20 C19 124.9(10) . .
N2 C20 H20A 117.6 . .
C19 C20 H20A 117.6 . .
N2 C21 C22 125.4(12) . .
N2 C21 H21A 117.3 . .
C22 C21 H21A 117.3 . .
C21 C22 C18 117.0(11) . .
C21 C22 H22A 121.5 . .
C18 C22 H22A 121.5 . .

loop_
_geom_bond_atom_site_label_1
_geom_bond_atom_site_label_2
_geom_bond_distance
_geom_bond_site_symmetry_2
Zn1 O3 1.945(6) .
Zn1 O5 1.990(6) 4_656
Zn1 O8 1.992(6) 4_556
Zn1 N1 2.017(7) .
Zn2 O7 2.036(6) 4_656
Zn2 O6 2.084(7) 4_656
Zn2 N2 2.104(8) 3_576
Zn2 O2 2.111(7) .
Zn2 O81 2.191(6) .
Zn2 O1 2.296(7) .
Zn2 C6 2.550(11) .
N1 C11 1.311(12) .
N1 C15 1.351(12) .
N2 C20 1.368(13) .
N2 C21 1.374(13) .
N2 Zn2 2.104(8) 3_476
O1 C6 1.232(12) .
O2 C6 1.264(12) .
O3 C7 1.266(11) .
O4 C7 1.227(11) .
O5 C9 1.257(11) .
O5 Zn1 1.990(6) 4_646
O6 C9 1.283(11) .
O6 Zn2 2.084(7) 4_646
O7 C8 1.250(9) .
O7 Zn2 2.036(6) 4_646
O8 C8 1.250(11) .
O8 Zn1 1.992(6) 4_546
O81 H81A 0.8506 .
O81 H81B 0.8501 .
O91 H91A 0.8501 .
O91 H91B 0.85 .
O92 H92A 0.85 .
O92 H92B 0.85 .
C1 C2 1.507(12) .
C1 C5 1.542(12) .
C1 H1A 0.97 .
C1 H1B 0.97 .
C2 C3 1.535(13) .
C2 C6 1.569(14) .
C2 H2B 0.98 .
C3 C7 1.503(12) .
C3 C4 1.542(12) .
C3 H3A 0.98 .
C4 C8 1.499(12) .
C4 C5 1.532(12) .
C4 H4A 0.98 .
C5 C9 1.530(12) .
C5 H5A 0.98 .
C11 C12 1.407(14) .
C11 H11A 0.93 .
C12 C13 1.373(14) .
C12 H12A 0.93 .
C13 C14 1.368(14) .
C13 C16 1.540(14) .
C14 C15 1.393(13) .
C14 H14A 0.93 .
C15 H15A 0.93 .
C16 C17 1.224(14) .
C16 H16A 0.93 .
C17 C18 1.472(14) .
C17 H17A 0.93 .
C18 C19 1.386(15) .
C18 C22 1.410(16) .
C19 C20 1.381(13) .
C19 H19A 0.93 .
C20 H20A 0.93 .
C21 C22 1.397(15) .
C21 H21A 0.93 .
C22 H22A 0.93 .
